data_1512204
loop_
_publ_author_name
'Pretali, Luca'
'Dondi, Daniele'
'D'Angelantonio, Mila'
'Manet, Ilse'
'Fasani, Elisa'
'Monti, Sandra'
'Bovio, Bruna'
'Albini, Angelo'

_publ_contact_author
;
  Angelo Albini
  Dipartimento di Chimica
  University of Pavia
  via Taramelli 12, I-27100 Pavia, ITALY
;
_publ_section_title
;
 A Fluorine 1,2-Migration via Aryl Cation/Radical/Radical Anion/Radical
 Sequence.
;
_journal_issue 15
_journal_name_full 'Organic letters'
_journal_page_first 3926
_journal_page_last 3929
_journal_paper_doi 10.1021/ol401670p
_journal_volume 15
_journal_year 2013
_chemical_formula_moiety 'C13 H11 F2 N O3'
_chemical_formula_sum 'C13 H11 F2 N O3'
_chemical_formula_weight 267.23
_chemical_name_systematic
;
Methyl-1-ethyl-7,8-difluoro-oxa-1,4-dihydroquinoline-3-carboxylate
;
_space_group_IT_number 15
_symmetry_cell_setting monoclinic
_symmetry_space_group_name_Hall '-C 2yc'
_symmetry_space_group_name_H-M 'C 1 2/c 1'
_atom_sites_solution_hydrogens geom
_atom_sites_solution_primary direct
_atom_sites_solution_secondary difmap
_cell_angle_alpha 90.0
_cell_angle_beta 106.80(2)
_cell_angle_gamma 90.0
_cell_formula_units_Z 8
_cell_length_a 20.550(4)
_cell_length_b 6.890(6)
_cell_length_c 17.530(4)
_cell_measurement_reflns_used 25
_cell_measurement_temperature 293(2)
_cell_measurement_theta_max 12
_cell_measurement_theta_min 8
_cell_volume 2376(2)
_computing_cell_refinement 'CAD4 (Enraf Nonius, 1992)'
_computing_data_collection 'CAD4 (Enraf Nonius, 1992)'
_computing_data_reduction 'CAD4 (Enraf Nonius, 1992)'
_computing_molecular_graphics 'Ortep, (Johnson, 1965)'
_computing_publication_material Geom
_computing_structure_refinement 'Shelxl-93 (Sheldrick, 2008)'
_computing_structure_solution 'Shelxl-93 (Sheldrick, 2008)'
_diffrn_ambient_temperature 293(2)
_diffrn_measured_fraction_theta_full 1.000
_diffrn_measured_fraction_theta_max 1.000
_diffrn_measurement_device 'Enraf Nonius CAD4'
_diffrn_measurement_method 'omega scans'
_diffrn_radiation_monochromator Graphite
_diffrn_radiation_source 'fine-focus sealed tube'
_diffrn_radiation_type MoK\a
_diffrn_radiation_wavelength 0.710738
_diffrn_reflns_av_R_equivalents 0.0241
_diffrn_reflns_av_sigmaI/netI 0.0559
_diffrn_reflns_limit_h_max 23
_diffrn_reflns_limit_h_min -24
_diffrn_reflns_limit_k_max 8
_diffrn_reflns_limit_k_min 0
_diffrn_reflns_limit_l_max 20
_diffrn_reflns_limit_l_min 0
_diffrn_reflns_number 2167
_diffrn_reflns_theta_full 24.97
_diffrn_reflns_theta_max 24.97
_diffrn_reflns_theta_min 2.07
_diffrn_standards_decay_% 0
_diffrn_standards_interval_time 240
_diffrn_standards_number 3
_exptl_absorpt_coefficient_mu 0.1279
_exptl_absorpt_correction_T_max 0.997
_exptl_absorpt_correction_T_min 0.880
_exptl_absorpt_correction_type psi-scan
_exptl_absorpt_process_details
;
North A.C.T., Phillips D.C. & Mathews F.S. (1968) Acta. Cryst. A24, 351
;
_exptl_crystal_colour Colorless
_exptl_crystal_density_diffrn 1.494
_exptl_crystal_density_method 'not measured'
_exptl_crystal_description Needles
_exptl_crystal_F_000 1104
_exptl_crystal_size_max 0.70
_exptl_crystal_size_mid 0.10
_exptl_crystal_size_min 0.07
_refine_diff_density_max 0.252
_refine_diff_density_min -0.272
_refine_diff_density_rms 0.045
_refine_ls_extinction_method none
_refine_ls_goodness_of_fit_ref 0.992
_refine_ls_hydrogen_treatment constr
_refine_ls_matrix_type full
_refine_ls_number_parameters 183
_refine_ls_number_reflns 2088
_refine_ls_number_restraints 24
_refine_ls_restrained_S_all 1.039
_refine_ls_R_factor_all 0.1664
_refine_ls_R_factor_gt 0.0690
_refine_ls_shift/su_max 0.026
_refine_ls_shift/su_mean 0.003
_refine_ls_structure_factor_coef Fsqd
_refine_ls_weighting_details 'calc w=1/[\s^2^(Fo^2^)+(0.0938P)^2^+1.9543P] where P=(Fo^2^+2Fc^2^)/3'
_refine_ls_weighting_scheme calc
_refine_ls_wR_factor_gt 0.1643
_refine_ls_wR_factor_ref 0.2209
_reflns_number_gt 889
_reflns_number_total 2088
_reflns_threshold_expression >2\s(I)
_cod_data_source_file ol401670p_si_002.cif
_cod_data_source_block Compound_9a
_cod_depositor_comments
;
The following automatic conversions were performed:

'_symmetry_cell_setting' value 'Monoclinic' changed to 'monoclinic'
according to /home/saulius/struct/CIF-dictionaries/cif_core.dic
dictionary named 'cif_core.dic' version 2.4.2 from 2011-04-26.

Automatic conversion script
Id: cif_fix_values 1891 2012-01-12 08:04:46Z andrius 
;
_cod_original_sg_symbol_H-M C2/c
_cod_database_code 1512204

loop_
_symmetry_equiv_pos_as_xyz
'x, y, z'
'-x, y, -z+1/2'
'x+1/2, y+1/2, z'
'-x+1/2, y+1/2, -z+1/2'
'-x, -y, -z'
'x, -y, z-1/2'
'-x+1/2, -y+1/2, -z'
'x+1/2, -y+1/2, z-1/2'

loop_
_atom_site_label
_atom_site_type_symbol
_atom_site_fract_x
_atom_site_fract_y
_atom_site_fract_z
_atom_site_U_iso_or_equiv
_atom_site_adp_type
_atom_site_occupancy
_atom_site_symmetry_multiplicity
_atom_site_calc_flag
_atom_site_refinement_flags
_atom_site_disorder_assembly
_atom_site_disorder_group
C9 C 0.1529(2) 0.1443(8) 0.8690(3) 0.0500(12) Uani 1 1 d . . .
C2 C 0.2694(2) 0.1559(8) 0.8698(3) 0.0548(13) Uani 1 1 d . A .
H2 H 0.2772 0.1602 0.9247 0.066 Uiso 1 1 calc R . .
C3 C 0.20362(19) 0.1468(8) 0.8242(2) 0.0454(11) Uani 1 1 d . . .
C4 C 0.1885(2) 0.1492(7) 0.7387(3) 0.0452(12) Uani 1 1 d . . .
C4A C 0.2493(2) 0.1472(7) 0.7091(3) 0.0459(11) Uani 1 1 d . . .
C5 C 0.2389(2) 0.1378(7) 0.6272(3) 0.0534(13) Uani 1 1 d . . .
H5 H 0.1947 0.1351 0.5934 0.064 Uiso 1 1 calc R . .
C6 C 0.2922(3) 0.1323(8) 0.5952(3) 0.0642(15) Uani 1 1 d . . .
H6 H 0.2849 0.1259 0.5404 0.077 Uiso 1 1 calc R . .
C7 C 0.3563(3) 0.1366(9) 0.6462(3) 0.0612(14) Uani 1 1 d . . .
C8 C 0.3688(2) 0.1453(9) 0.7266(3) 0.0612(14) Uani 1 1 d . . .
C8A C 0.3152(2) 0.1514(8) 0.7611(3) 0.0509(13) Uani 1 1 d . A .
C12 C 0.0366(2) 0.1337(12) 0.8626(4) 0.097(2) Uani 1 1 d . . .
H12A H 0.0417 0.0197 0.8952 0.146 Uiso 1 1 calc R . .
H12B H -0.0070 0.1313 0.8232 0.146 Uiso 1 1 calc R . .
H12C H 0.0399 0.2471 0.8952 0.146 Uiso 1 1 calc R . .
C13A C 0.3907(2) 0.2096(13) 0.9008(3) 0.105(3) Uani 0.561(11) 1 d PDU A 1
H13A H 0.4180 0.2515 0.8784 0.126 Uiso 0.561(11) 1 d PR A 1
H13B H 0.3844 0.2390 0.9482 0.126 Uiso 0.561(11) 1 d PR A 1
C13B C 0.3912(2) 0.1311(13) 0.9047(3) 0.105(3) Uani 0.439(11) 1 d PRDU A 2
H13C H 0.3847 0.1168 0.9510 0.126 Uiso 0.439(11) 1 d PR A 2
H13D H 0.4202 0.0814 0.8863 0.126 Uiso 0.439(11) 1 d PR A 2
C14A C 0.4293(5) 0.0313(14) 0.9294(6) 0.080(4) Uani 0.561(11) 1 d PD A 1
H14A H 0.4063 -0.0434 0.9600 0.120 Uiso 0.561(11) 1 calc PR A 1
H14B H 0.4740 0.0647 0.9624 0.120 Uiso 0.561(11) 1 calc PR A 1
H14C H 0.4330 -0.0438 0.8847 0.120 Uiso 0.561(11) 1 calc PR A 1
C14B C 0.4313(5) 0.3074(16) 0.9260(8) 0.082(5) Uani 0.439(11) 1 d PDU A 2
H14D H 0.4731 0.2782 0.9660 0.122 Uiso 0.439(11) 1 calc PR A 2
H14E H 0.4062 0.4014 0.9464 0.122 Uiso 0.439(11) 1 calc PR A 2
H14F H 0.4411 0.3589 0.8796 0.122 Uiso 0.439(11) 1 calc PR A 2
F7 F 0.41044(15) 0.1309(5) 0.61694(19) 0.0932(12) Uani 1 1 d . . .
F8 F 0.43401(13) 0.1456(7) 0.77051(19) 0.1001(13) Uani 1 1 d . . .
N1 N 0.32407(16) 0.1593(7) 0.8427(2) 0.0634(13) Uani 1 1 d D . .
O4 O 0.13138(15) 0.1532(6) 0.69088(19) 0.0709(11) Uani 1 1 d . . .
O11 O 0.08982(14) 0.1382(6) 0.8233(2) 0.0754(12) Uani 1 1 d . . .
O10 O 0.16733(15) 0.1445(7) 0.9407(2) 0.0783(13) Uani 1 1 d . . .

loop_
_atom_site_aniso_label
_atom_site_aniso_U_11
_atom_site_aniso_U_22
_atom_site_aniso_U_33
_atom_site_aniso_U_23
_atom_site_aniso_U_13
_atom_site_aniso_U_12
C9 0.035(2) 0.057(3) 0.055(3) 0.000(3) 0.010(2) -0.003(3)
C2 0.041(2) 0.073(4) 0.051(3) -0.010(3) 0.014(2) -0.006(3)
C3 0.036(2) 0.051(3) 0.049(3) -0.004(3) 0.011(2) -0.001(3)
C4 0.040(2) 0.040(3) 0.055(3) 0.000(3) 0.012(2) 0.005(3)
C4A 0.046(2) 0.042(3) 0.050(3) -0.006(3) 0.014(2) -0.002(3)
C5 0.057(3) 0.051(3) 0.050(3) 0.012(3) 0.011(2) 0.010(3)
C6 0.084(4) 0.062(4) 0.053(3) 0.004(3) 0.031(3) 0.011(4)
C7 0.067(3) 0.058(4) 0.072(4) -0.001(3) 0.040(3) 0.003(3)
C8 0.046(3) 0.074(4) 0.068(3) 0.001(3) 0.022(2) -0.001(3)
C8A 0.047(3) 0.056(3) 0.052(3) -0.010(3) 0.018(2) -0.009(3)
C12 0.040(3) 0.162(7) 0.097(4) -0.017(5) 0.031(3) -0.011(4)
C13A 0.042(3) 0.216(10) 0.061(4) -0.027(6) 0.022(3) -0.018(6)
C13B 0.042(3) 0.216(10) 0.061(4) -0.027(6) 0.022(3) -0.018(6)
C14A 0.058(7) 0.091(9) 0.090(8) 0.027(7) 0.018(6) 0.020(6)
C14B 0.049(8) 0.078(10) 0.108(11) -0.008(8) 0.008(7) -0.008(7)
F7 0.085(2) 0.124(3) 0.091(2) -0.002(2) 0.0579(18) 0.004(2)
F8 0.0451(16) 0.179(4) 0.082(2) -0.015(3) 0.0267(15) -0.003(2)
N1 0.0343(19) 0.103(4) 0.053(2) -0.014(3) 0.0128(17) -0.008(3)
O4 0.0433(19) 0.106(3) 0.058(2) 0.002(2) 0.0065(16) 0.005(2)
O11 0.0356(17) 0.123(3) 0.068(2) -0.005(3) 0.0166(16) -0.003(2)
O10 0.0495(19) 0.132(4) 0.057(2) -0.002(3) 0.0215(16) -0.007(2)

loop_
_atom_type_symbol
_atom_type_description
_atom_type_scat_dispersion_real
_atom_type_scat_dispersion_imag
_atom_type_scat_source
C C 0.0033 0.0016 'International Tables Vol C Tables 4.2.6.8 and 6.1.1.4'
H H 0.0000 0.0000 'International Tables Vol C Tables 4.2.6.8 and 6.1.1.4'
N N 0.0061 0.0033 'International Tables Vol C Tables 4.2.6.8 and 6.1.1.4'
O O 0.0106 0.0060 'International Tables Vol C Tables 4.2.6.8 and 6.1.1.4'
F F 0.0171 0.0103 'International Tables Vol C Tables 4.2.6.8 and 6.1.1.4'

loop_
_geom_angle_atom_site_label_1
_geom_angle_atom_site_label_2
_geom_angle_atom_site_label_3
_geom_angle
O10 C9 O11 122.6(4)
O10 C9 C3 123.8(4)
O11 C9 C3 113.6(4)
N1 C2 C3 125.9(4)
N1 C2 H2 117.1
C3 C2 H2 117.1
C2 C3 C4 119.3(4)
C2 C3 C9 115.0(4)
C4 C3 C9 125.6(4)
O4 C4 C3 125.8(4)
O4 C4 C4A 119.7(4)
C3 C4 C4A 114.5(4)
C5 C4A C8A 120.4(4)
C5 C4A C4 117.9(4)
C8A C4A C4 121.7(4)
C6 C5 C4A 121.4(4)
C6 C5 H5 119.3
C4A C5 H5 119.3
C7 C6 C5 117.9(4)
C7 C6 H6 121.0
C5 C6 H6 121.0
F7 C7 C8 117.7(5)
F7 C7 C6 119.7(4)
C8 C7 C6 122.6(4)
F8 C8 C7 117.0(4)
F8 C8 C8A 122.3(4)
C7 C8 C8A 120.8(4)
N1 C8A C4A 119.2(4)
N1 C8A C8 123.9(4)
C4A C8A C8 116.9(4)
O11 C12 H12A 109.5
O11 C12 H12B 109.5
H12A C12 H12B 109.5
O11 C12 H12C 109.5
H12A C12 H12C 109.5
H12B C12 H12C 109.5
C14A C13A N1 109.8(7)
C14A C13A H13A 94.6
N1 C13A H13A 112.0
C14A C13A H13B 94.6
N1 C13A H13B 109.5
H13A C13A H13B 131.2
C14A C13A H13C 55.1
N1 C13A H13C 96.6
H13A C13A H13C 144.8
H13B C13A H13C 47.7
C14A C13A H13D 32.9
N1 C13A H13D 96.3
H13A C13A H13D 71.7
H13B C13A H13D 127.4
H13C C13A H13D 85.4
C14B C13B N1 114.3(7)
C14B C13B H13A 37.5
N1 C13B H13A 93.6
C14B C13B H13B 55.6
N1 C13B H13B 98.0
H13A C13B H13B 87.8
C14B C13B H13C 94.8
N1 C13B H13C 109.5
H13A C13B H13C 132.2
H13B C13B H13C 48.9
C14B C13B H13D 91.6
N1 C13B H13D 112.7
H13A C13B H13D 70.4
H13B C13B H13D 142.8
H13C C13B H13D 129.9
C13A C14A H13C 48.1
C13A C14A H13D 50.4
H13C C14A H13D 95.2
C13A C14A H14A 109.5
H13C C14A H14A 63.6
H13D C14A H14A 137.4
C13A C14A H14B 109.5
H13C C14A H14B 111.5
H13D C14A H14B 112.7
H14A C14A H14B 109.5
C13A C14A H14C 109.5
H13C C14A H14C 138.2
H13D C14A H14C 61.0
H14A C14A H14C 109.5
H14B C14A H14C 109.5
C13B C14B H13A 53.0
C13B C14B H13B 47.6
H13A C14B H13B 94.3
C13B C14B H14D 109.5
H13A C14B H14D 124.3
H13B C14B H14D 107.8
C13B C14B H14E 109.5
H13A C14B H14E 126.2
H13B C14B H14E 65.5
H14D C14B H14E 109.5
C13B C14B H14F 109.5
H13A C14B H14F 56.5
H13B C14B H14F 141.6
H14D C14B H14F 109.5
H14E C14B H14F 109.5
C2 N1 C8A 119.3(4)
C2 N1 C13A 117.4(4)
C8A N1 C13A 122.2(4)
C2 N1 C13B 115.5(4)
C8A N1 C13B 124.0(4)
C13A N1 C13B 20.98(7)
C9 O11 C12 117.3(4)

loop_
_geom_bond_atom_site_label_1
_geom_bond_atom_site_label_2
_geom_bond_distance
C9 O10 1.205(5)
C9 O11 1.313(5)
C9 C3 1.476(6)
C2 N1 1.339(5)
C2 C3 1.359(6)
C2 H2 0.9300
C3 C4 1.440(6)
C4 O4 1.231(5)
C4 C4A 1.485(6)
C4A C5 1.390(6)
C4A C8A 1.396(6)
C5 C6 1.369(6)
C5 H5 0.9300
C6 C7 1.361(7)
C6 H6 0.9300
C7 F7 1.354(5)
C7 C8 1.360(7)
C8 F8 1.339(5)
C8 C8A 1.402(6)
C8A N1 1.391(6)
C12 O11 1.451(5)
C12 H12A 0.9600
C12 H12B 0.9600
C12 H12C 0.9600
C13A C14A 1.470(8)
C13A N1 1.491(5)
C13A H13A 0.8242
C13A H13B 0.9013
C13A H13C 1.1234
C13A H13D 1.1409
C13B C14B 1.455(8)
C13B N1 1.501(5)
C13B H13A 1.1623
C13B H13B 1.1035
C13B H13C 0.8660
C13B H13D 0.8294
C14A H13C 1.2382
C14A H13D 0.8033
C14A H14A 0.9600
C14A H14B 0.9600
C14A H14C 0.9600
C14B H13A 0.8868
C14B H13B 1.2332
C14B H14D 0.9600
C14B H14E 0.9600
C14B H14F 0.9600
